data_1547786
loop_
_publ_author_name
'Xia, Jintao'
'Kong, Lingheng'
'Zhou, Xukai'
'Zheng, Guangfan'
'Li, Xingwei'

_publ_section_title
;
 Access to Substituted Propenoic Acids via Rh(III)-Catalyzed C-H
 Allylation of (Hetero)Arenes with Methyleneoxetanones.
;
_journal_issue 21
_journal_name_full 'Organic letters'
_journal_page_first 5972
_journal_page_last 5975
_journal_paper_doi 10.1021/acs.orglett.7b02983
_journal_volume 19
_journal_year 2017
_chemical_formula_sum 'C24 H21 N3 O2'
_chemical_formula_weight 383.44
_chemical_name_systematic
;
 ?
;
_space_group_IT_number 14
_symmetry_cell_setting monoclinic
_symmetry_space_group_name_Hall '-P 2ybc'
_symmetry_space_group_name_H-M 'P 1 21/c 1'
_atom_sites_solution_hydrogens geom
_atom_sites_solution_primary direct
_atom_sites_solution_secondary difmap
_audit_creation_method SHELXL-97
_cell_angle_alpha 90.00
_cell_angle_beta 96.48
_cell_angle_gamma 90.00
_cell_formula_units_Z 4
_cell_length_a 12.624
_cell_length_b 8.002
_cell_length_c 19.474
_cell_measurement_reflns_used 3607
_cell_measurement_temperature 293(2)
_cell_measurement_theta_max 47.157
_cell_measurement_theta_min 5.27
_cell_volume 1954.642
_computing_structure_refinement 'SHELXL-97 (Sheldrick, 2008)'
_diffrn_ambient_temperature 293(2)
_diffrn_measured_fraction_theta_full 0.998
_diffrn_measured_fraction_theta_max 0.998
_diffrn_measurement_device_type 'Xcalibur, Atlas, Gemini ultra'
_diffrn_measurement_method '\w scans'
_diffrn_radiation_monochromator graphite
_diffrn_radiation_source 'fine-focus sealed tube'
_diffrn_radiation_type MoK\a
_diffrn_radiation_wavelength 0.71073
_diffrn_reflns_av_R_equivalents 0.0359
_diffrn_reflns_av_sigmaI/netI 0.0424
_diffrn_reflns_limit_h_max 15
_diffrn_reflns_limit_h_min -15
_diffrn_reflns_limit_k_max 9
_diffrn_reflns_limit_k_min -9
_diffrn_reflns_limit_l_max 23
_diffrn_reflns_limit_l_min -24
_diffrn_reflns_number 10501
_diffrn_reflns_theta_full 26.00
_diffrn_reflns_theta_max 26.00
_diffrn_reflns_theta_min 3.25
_exptl_absorpt_coefficient_mu 0.084
_exptl_absorpt_correction_T_max 0.9928
_exptl_absorpt_correction_T_min 0.9851
_exptl_absorpt_correction_type multi-scan
_exptl_absorpt_process_details sadabs
_exptl_crystal_colour colorless
_exptl_crystal_density_diffrn 1.303
_exptl_crystal_density_method 'not measured'
_exptl_crystal_description block
_exptl_crystal_F_000 808
_exptl_crystal_size_max 0.24
_exptl_crystal_size_mid 0.15
_exptl_crystal_size_min 0.10
_refine_diff_density_max 1.341
_refine_diff_density_min -0.785
_refine_diff_density_rms 0.077
_refine_ls_extinction_method none
_refine_ls_goodness_of_fit_ref 1.094
_refine_ls_hydrogen_treatment mixed
_refine_ls_matrix_type full
_refine_ls_number_parameters 264
_refine_ls_number_reflns 3818
_refine_ls_number_restraints 512
_refine_ls_restrained_S_all 1.133
_refine_ls_R_factor_all 0.1258
_refine_ls_R_factor_gt 0.0920
_refine_ls_shift/su_max 0.054
_refine_ls_shift/su_mean 0.011
_refine_ls_structure_factor_coef Fsqd
_refine_ls_weighting_details 'calc w=1/[\s^2^(Fo^2^)+(0.1577P)^2^+1.8731P] where P=(Fo^2^+2Fc^2^)/3'
_refine_ls_weighting_scheme calc
_refine_ls_wR_factor_gt 0.2606
_refine_ls_wR_factor_ref 0.2959
_reflns_number_gt 2548
_reflns_number_total 3818
_reflns_threshold_expression >2\s(I)
_cod_data_source_file ol7b02983_si_002.cif
_cod_data_source_block CCDC1569475
_cod_depositor_comments 'Adding full bibliography for 1547786.cif.'
_cod_original_cell_volume 1954.6
_cod_original_sg_symbol_H-M P21/C
_cod_database_code 1547786

loop_
_symmetry_equiv_pos_as_xyz
'x, y, z'
'-x, y+1/2, -z+1/2'
'-x, -y, -z'
'x, -y-1/2, z-1/2'

loop_
_atom_site_label
_atom_site_type_symbol
_atom_site_fract_x
_atom_site_fract_y
_atom_site_fract_z
_atom_site_U_iso_or_equiv
_atom_site_adp_type
_atom_site_occupancy
_atom_site_symmetry_multiplicity
_atom_site_calc_flag
_atom_site_refinement_flags
O1 O 0.46955(19) 0.1951(4) 0.45384(16) 0.0556(8) Uani 1 1 d .
H1 H 0.4442 0.1115 0.4700 0.083 Uiso 1 1 calc R
O2 O 0.62009(19) 0.0602(3) 0.48659(15) 0.0510(8) Uani 1 1 d .
N1 N 0.8783(2) 0.3875(4) 0.56100(15) 0.0360(7) Uani 1 1 d .
N2 N 0.9719(2) 0.2801(4) 0.47560(17) 0.0430(8) Uani 1 1 d .
C26 C 0.7503(3) 0.3230(5) 0.45215(18) 0.0369(8) Uani 1 1 d U
H26A H 0.7753 0.2084 0.4556 0.044 Uiso 1 1 calc R
H26B H 0.7846 0.3779 0.4161 0.044 Uiso 1 1 calc R
C1 C 0.7804(2) 0.4106(4) 0.51975(17) 0.0343(8) Uani 1 1 d U
C2 C 0.5737(3) 0.1830(4) 0.46032(17) 0.0358(8) Uani 1 1 d U
C3 C 0.9660(3) 0.2981(4) 0.54245(19) 0.0379(8) Uani 1 1 d U
C4 C 0.6312(3) 0.3249(4) 0.43326(17) 0.0357(8) Uani 1 1 d U
C5 C 0.8767(3) 0.4844(4) 0.62123(18) 0.0384(8) Uani 1 1 d U
N3 N 1.0337(3) 0.2394(5) 0.59403(19) 0.0551(9) Uani 1 1 d .
C7 C 0.7197(3) 0.5164(5) 0.55270(19) 0.0391(8) Uani 1 1 d U
H7 H 0.6510 0.5509 0.5366 0.047 Uiso 1 1 calc R
C8 C 0.5781(3) 0.4407(5) 0.3947(2) 0.0484(10) Uani 1 1 d U
H8 H 0.5047 0.4269 0.3857 0.058 Uiso 1 1 calc R
C9 C 0.7783(3) 0.5665(5) 0.61625(18) 0.0395(8) Uani 1 1 d U
C10 C 0.4573(4) 0.7087(5) 0.2999(2) 0.0630(12) Uani 1 1 d DU
C11 C 1.0547(3) 0.1923(5) 0.4582(2) 0.0517(10) Uani 1 1 d U
H11 H 1.0602 0.1717 0.4118 0.062 Uiso 1 1 calc R
C12 C 0.9544(3) 0.5123(5) 0.6768(2) 0.0486(10) Uani 1 1 d U
H12 H 1.0198 0.4577 0.6800 0.058 Uiso 1 1 calc R
C13 C 1.1319(3) 0.1314(5) 0.5071(3) 0.0594(12) Uani 1 1 d U
H13 H 1.1910 0.0741 0.4948 0.071 Uiso 1 1 calc R
C14 C 0.7578(3) 0.6793(5) 0.6673(2) 0.0500(10) Uani 1 1 d U
H14 H 0.6932 0.7362 0.6641 0.060 Uiso 1 1 calc R
C15 C 0.8337(4) 0.7061(6) 0.7225(2) 0.0607(11) Uani 1 1 d U
H15 H 0.8200 0.7802 0.7572 0.073 Uiso 1 1 calc R
C16 C 1.1175(3) 0.1593(6) 0.5745(3) 0.0628(12) Uani 1 1 d U
H16 H 1.1690 0.1203 0.6086 0.075 Uiso 1 1 calc R
C17 C 0.9309(4) 0.6232(6) 0.7266(2) 0.0599(12) Uani 1 1 d U
H17 H 0.9814 0.6434 0.7643 0.072 Uiso 1 1 calc R
C18 C 0.6243(4) 0.5889(7) 0.3648(3) 0.0764(14) Uani 1 1 d U
H18A H 0.6334 0.6730 0.4008 0.092 Uiso 1 1 calc R
H18B H 0.6951 0.5581 0.3545 0.092 Uiso 1 1 calc R
C20 C 0.2805(7) 0.6974(11) 0.2332(4) 0.122(2) Uani 1 1 d U
H20 H 0.2333 0.6626 0.1958 0.146 Uiso 1 1 calc R
C21 C 0.3968(7) 0.6475(7) 0.2436(3) 0.1010(17) Uani 1 1 d U
H21 H 0.4257 0.5775 0.2124 0.121 Uiso 1 1 calc R
C22 C 0.5732(6) 0.6662(10) 0.3058(4) 0.117(2) Uani 1 1 d U
H22A H 0.5837 0.5950 0.2668 0.140 Uiso 1 1 calc R
H22B H 0.6113 0.7694 0.2995 0.140 Uiso 1 1 calc R
C23 C 0.4095(6) 0.8130(7) 0.3447(3) 0.0902(17) Uani 1 1 d DU
H23 H 0.4509 0.8563 0.3831 0.108 Uiso 1 1 calc R
C24 C 0.3157(7) 0.8492(11) 0.3355(4) 0.111(2) Uani 1 1 d U
H24 H 0.2893 0.9183 0.3680 0.134 Uiso 1 1 calc R
C25 C 0.2514(5) 0.8012(10) 0.2857(5) 0.105(2) Uani 1 1 d U
H25 H 0.1809 0.8363 0.2835 0.126 Uiso 1 1 calc R

loop_
_atom_site_aniso_label
_atom_site_aniso_U_11
_atom_site_aniso_U_22
_atom_site_aniso_U_33
_atom_site_aniso_U_23
_atom_site_aniso_U_13
_atom_site_aniso_U_12
O1 0.0319(14) 0.0479(16) 0.087(2) 0.0238(15) 0.0083(13) 0.0019(12)
O2 0.0349(13) 0.0446(15) 0.0735(19) 0.0203(14) 0.0061(12) 0.0058(12)
N1 0.0300(14) 0.0379(16) 0.0395(15) 0.0020(13) 0.0007(11) 0.0029(12)
N2 0.0338(16) 0.0400(17) 0.057(2) 0.0056(14) 0.0118(13) 0.0017(13)
C26 0.0314(17) 0.0396(18) 0.0403(18) 0.0020(15) 0.0065(13) 0.0015(14)
C1 0.0275(15) 0.0331(17) 0.0422(18) 0.0045(14) 0.0038(13) -0.0007(13)
C2 0.0310(17) 0.0374(19) 0.0387(18) -0.0003(15) 0.0021(13) 0.0055(14)
C3 0.0292(16) 0.0311(17) 0.053(2) 0.0039(15) 0.0040(14) -0.0010(14)
C4 0.0319(17) 0.0384(18) 0.0363(17) -0.0007(14) 0.0018(13) 0.0010(14)
C5 0.0391(18) 0.0362(18) 0.0396(18) 0.0025(15) 0.0031(14) -0.0019(15)
N3 0.0479(19) 0.052(2) 0.063(2) 0.0043(17) -0.0070(16) 0.0150(16)
C7 0.0304(16) 0.0415(19) 0.0452(19) 0.0017(15) 0.0039(14) 0.0035(15)
C8 0.0358(18) 0.050(2) 0.059(2) 0.0171(18) 0.0023(16) 0.0005(17)
C9 0.0381(18) 0.0398(19) 0.0416(19) 0.0031(15) 0.0082(14) -0.0017(15)
C10 0.067(3) 0.049(2) 0.073(3) 0.030(2) 0.007(2) 0.000(2)
C11 0.042(2) 0.042(2) 0.075(3) 0.0058(19) 0.0239(19) -0.0002(17)
C12 0.045(2) 0.051(2) 0.048(2) 0.0017(18) 0.0000(16) 0.0017(18)
C13 0.037(2) 0.045(2) 0.099(4) 0.006(2) 0.017(2) 0.0091(18)
C14 0.046(2) 0.053(2) 0.052(2) -0.0085(18) 0.0096(17) -0.0001(18)
C15 0.062(3) 0.066(3) 0.055(2) -0.016(2) 0.008(2) -0.002(2)
C16 0.045(2) 0.054(3) 0.086(3) 0.004(2) -0.008(2) 0.016(2)
C17 0.060(3) 0.069(3) 0.048(2) -0.008(2) -0.0041(19) -0.008(2)
C18 0.058(3) 0.064(3) 0.106(4) 0.041(3) 0.003(2) -0.003(2)
C20 0.144(4) 0.113(5) 0.094(4) 0.052(4) -0.055(4) -0.068(4)
C21 0.171(4) 0.058(3) 0.080(3) 0.005(3) 0.037(4) -0.015(3)
C22 0.103(4) 0.103(4) 0.143(5) 0.066(4) 0.012(4) 0.004(4)
C23 0.113(4) 0.078(4) 0.081(3) 0.017(3) 0.018(3) 0.002(3)
C24 0.111(5) 0.109(5) 0.118(5) 0.032(4) 0.030(4) 0.007(4)
C25 0.069(4) 0.108(5) 0.138(6) 0.063(4) 0.009(4) 0.000(3)

loop_
_atom_type_symbol
_atom_type_description
_atom_type_scat_dispersion_real
_atom_type_scat_dispersion_imag
_atom_type_scat_source
C C 0.0033 0.0016 'International Tables Vol C Tables 4.2.6.8 and 6.1.1.4'
H H 0.0000 0.0000 'International Tables Vol C Tables 4.2.6.8 and 6.1.1.4'
N N 0.0061 0.0033 'International Tables Vol C Tables 4.2.6.8 and 6.1.1.4'
O O 0.0106 0.0060 'International Tables Vol C Tables 4.2.6.8 and 6.1.1.4'

loop_
_geom_angle_atom_site_label_1
_geom_angle_atom_site_label_2
_geom_angle_atom_site_label_3
_geom_angle
C3 N1 C1 126.1(3)
C3 N1 C5 125.7(3)
C1 N1 C5 108.0(3)
C3 N2 C11 116.1(3)
C1 C26 C4 110.9(3)
C7 C1 N1 108.6(3)
C7 C1 C26 127.4(3)
N1 C1 C26 123.9(3)
O2 C2 O1 121.8(3)
O2 C2 C4 122.3(3)
O1 C2 C4 115.9(3)
N3 C3 N2 127.2(3)
N3 C3 N1 116.4(3)
N2 C3 N1 116.4(3)
C8 C4 C2 120.1(3)
C8 C4 C26 124.9(3)
C2 C4 C26 115.0(3)
C9 C5 C12 121.3(3)
C9 C5 N1 107.3(3)
C12 C5 N1 131.3(3)
C3 N3 C16 114.7(4)
C1 C7 C9 108.8(3)
C4 C8 C18 126.2(4)
C14 C9 C5 119.5(3)
C14 C9 C7 133.1(3)
C5 C9 C7 107.3(3)
C23 C10 C21 118.6(6)
C23 C10 C22 125.3(6)
C21 C10 C22 115.9(6)
N2 C11 C13 121.8(4)
C17 C12 C5 117.6(4)
C16 C13 C11 116.6(4)
C15 C14 C9 119.4(4)
C14 C15 C17 120.3(4)
N3 C16 C13 123.5(4)
C12 C17 C15 121.9(4)
C22 C18 C8 121.1(5)
C25 C20 C21 112.9(6)
C10 C21 C20 117.6(6)
C18 C22 C10 121.4(6)
C24 C23 C10 122.3(7)
C23 C24 C25 125.3(9)
C24 C25 C20 123.2(8)

loop_
_geom_bond_atom_site_label_1
_geom_bond_atom_site_label_2
_geom_bond_distance
O1 C2 1.310(4)
O2 C2 1.225(4)
N1 C3 1.400(4)
N1 C1 1.408(4)
N1 C5 1.408(5)
N2 C3 1.320(5)
N2 C11 1.334(5)
C26 C1 1.502(5)
C26 C4 1.507(4)
C1 C7 1.352(5)
C2 C4 1.477(5)
C3 N3 1.328(5)
C4 C8 1.327(5)
C5 C9 1.399(5)
C5 C12 1.395(5)
N3 C16 1.329(6)
C7 C9 1.426(5)
C8 C18 1.470(6)
C9 C14 1.388(5)
C10 C23 1.3935(11)
C10 C21 1.355(8)
C10 C22 1.495(8)
C11 C13 1.371(6)
C12 C17 1.372(6)
C13 C16 1.363(7)
C14 C15 1.375(6)
C15 C17 1.389(6)
C18 C22 1.396(8)
C20 C25 1.399(11)
C20 C21 1.512(11)
C23 C24 1.212(9)
C24 C25 1.252(11)
